data_4000684
loop_
_publ_author_name
'Olivier LeBel'
'Marie-Eve Perron'
'Thierry Maris'
'Sylvia F. Zalzal'
'Antonio Nanci'
'James D. Wuest'

_publ_section_title
;
 A New Class of Selective Low-Molecular-Weight Gelators Based on Salts of
 Diaminotriazinecarboxylic Acids
;
_journal_name_full 'Chem. Mater.'
_journal_page_first 3616
_journal_page_last 3626
_journal_paper_doi 10.1021/cm049234y
_journal_volume 16
_journal_year 2006
_chemical_compound_source 'Synthesized by the authors. See text'
_chemical_formula_sum 'C22 H28 N5 Na O4 S2'
_chemical_formula_weight 513.60
_chemical_name_systematic
; 
 ? 
;
_space_group_IT_number 14
_symmetry_cell_setting monoclinic
_symmetry_space_group_name_Hall '-P 2ybc'
_symmetry_space_group_name_H-M 'P 1 21/c 1'
_atom_sites_solution_hydrogens geom
_atom_sites_solution_primary direct
_atom_sites_solution_secondary difmap
_audit_creation_method SHELXL-97
_cell_angle_alpha 90.00
_cell_angle_beta 105.0208(9)
_cell_angle_gamma 90.00
_cell_formula_units_Z 4
_cell_length_a 15.8524(3)
_cell_length_b 10.4636(2)
_cell_length_c 15.8729(3)
_cell_measurement_reflns_used 6688
_cell_measurement_temperature 100(2)
_cell_measurement_theta_max 67.47
_cell_measurement_theta_min 2.88
_cell_volume 2542.93(8)
_computing_cell_refinement 'SMART (Bruker, 2003)'
_computing_data_collection 'SMART (Bruker, 2003)'
_computing_data_reduction 'SAINT (Bruker, 2004)'
_computing_molecular_graphics 'SHELXTL (Bruker, 1997)'
_computing_publication_material 'UdMX (local program)'
_computing_structure_refinement 'SHELXL97 (Sheldrick, 1997)'
_computing_structure_solution 'SHELXS97 (Sheldrick, 1997)'
_diffrn_ambient_temperature 100(2)
_diffrn_detector_area_resol_mean 5.5
_diffrn_measured_fraction_theta_full 0.987
_diffrn_measured_fraction_theta_max 0.987
_diffrn_measurement_device_type 'Bruker Smart 6000'
_diffrn_measurement_method \w
_diffrn_radiation_monochromator graphite
_diffrn_radiation_source 'Rotating Anode'
_diffrn_radiation_type CuK\a
_diffrn_radiation_wavelength 1.54178
_diffrn_reflns_av_R_equivalents 0.037
_diffrn_reflns_av_sigmaI/netI 0.0583
_diffrn_reflns_limit_h_max 18
_diffrn_reflns_limit_h_min -19
_diffrn_reflns_limit_k_max 11
_diffrn_reflns_limit_k_min -12
_diffrn_reflns_limit_l_max 18
_diffrn_reflns_limit_l_min -18
_diffrn_reflns_number 31713
_diffrn_reflns_theta_full 68.05
_diffrn_reflns_theta_max 68.05
_diffrn_reflns_theta_min 2.89
_diffrn_standards_decay_% 0.87
_diffrn_standards_number 86
_exptl_absorpt_coefficient_mu 2.384
_exptl_absorpt_correction_T_max 0.6600
_exptl_absorpt_correction_T_min 0.5600
_exptl_absorpt_correction_type multi-scan
_exptl_absorpt_process_details 'Sadabs (Sheldrick,1996)'
_exptl_crystal_colour Colourless
_exptl_crystal_density_diffrn 1.342
_exptl_crystal_density_method 'not measured'
_exptl_crystal_description block
_exptl_crystal_F_000 1080
_exptl_crystal_size_max 0.22
_exptl_crystal_size_mid 0.07
_exptl_crystal_size_min 0.07
_refine_diff_density_max 0.288
_refine_diff_density_min -0.378
_refine_diff_density_rms 0.060
_refine_ls_extinction_coef 0.00029(10)
_refine_ls_extinction_expression Fc^*^=kFc[1+0.001xFc^2^\l^3^/sin(2\q)]^-1/4^
_refine_ls_extinction_method SHELXL
_refine_ls_goodness_of_fit_ref 1.003
_refine_ls_hydrogen_treatment constr
_refine_ls_matrix_type full
_refine_ls_number_parameters 314
_refine_ls_number_reflns 4580
_refine_ls_number_restraints 0
_refine_ls_restrained_S_all 1.003
_refine_ls_R_factor_all 0.0636
_refine_ls_R_factor_gt 0.0401
_refine_ls_shift/su_max 0.001
_refine_ls_shift/su_mean 0.000
_refine_ls_structure_factor_coef Fsqd
_refine_ls_weighting_details 'calc w=1/[\s^2^(Fo^2^)+(0.0584P)^2^+0.0000P] where P=(Fo^2^+2Fc^2^)/3'
_refine_ls_weighting_scheme calc
_refine_ls_wR_factor_gt 0.0996
_refine_ls_wR_factor_ref 0.1089
_reflns_number_gt 3263
_reflns_number_total 4580
_reflns_threshold_expression I>2\s(I)
_cod_data_source_file deposit.cif
_cod_data_source_block jiw903
_cod_original_sg_symbol_H-M P21/c
_cod_database_code 4000684

loop_
_symmetry_equiv_pos_as_xyz
'x, y, z'
'-x, y+1/2, -z+1/2'
'-x, -y, -z'
'x, -y-1/2, z-1/2'

loop_
_atom_site_label
_atom_site_type_symbol
_atom_site_fract_x
_atom_site_fract_y
_atom_site_fract_z
_atom_site_U_iso_or_equiv
_atom_site_adp_type
_atom_site_occupancy
_atom_site_symmetry_multiplicity
_atom_site_calc_flag
_atom_site_refinement_flags
C1 C 0.54328(14) 0.9753(2) 0.22166(14) 0.0191(5) Uani 1 1 d .
C2 C 0.44347(14) 0.9599(2) 0.20262(14) 0.0179(5) Uani 1 1 d .
C3 C 0.32641(13) 0.8446(2) 0.21436(14) 0.0185(5) Uani 1 1 d .
C4 C 0.30690(14) 1.0358(2) 0.14727(14) 0.0194(5) Uani 1 1 d .
C5 C 0.20942(14) 0.6960(2) 0.22784(14) 0.0199(5) Uani 1 1 d .
C6 C 0.18835(14) 0.5692(2) 0.20627(15) 0.0230(6) Uani 1 1 d .
H6 H 0.2314 0.5122 0.2001 0.028 Uiso 1 1 calc R
C7 C 0.10283(15) 0.5278(3) 0.19400(15) 0.0274(6) Uani 1 1 d .
H7 H 0.0895 0.4423 0.1809 0.033 Uiso 1 1 calc R
C8 C 0.03675(15) 0.6110(3) 0.20092(15) 0.0270(6) Uani 1 1 d .
C9 C 0.05942(15) 0.7362(3) 0.22457(16) 0.0275(6) Uani 1 1 d .
H9 H 0.0163 0.7930 0.2308 0.033 Uiso 1 1 calc R
N6 N 0.25765(11) 1.13229(19) 0.10369(12) 0.0221(5) Uani 1 1 d .
H6A H 0.2868 1.1901 0.0849 0.027 Uiso 1 1 calc .
C10 C 0.14499(14) 0.7791(3) 0.23916(15) 0.0250(6) Uani 1 1 d .
H10 H 0.1590 0.8630 0.2564 0.030 Uiso 1 1 calc R
C11 C -0.05706(15) 0.5677(3) 0.18258(17) 0.0355(7) Uani 1 1 d .
H11A H -0.0628 0.4845 0.1563 0.053 Uiso 1 1 calc R
H11B H -0.0938 0.6271 0.1436 0.053 Uiso 1 1 calc R
H11C H -0.0743 0.5641 0.2362 0.053 Uiso 1 1 calc R
C12 C 0.16675(14) 1.1549(2) 0.08358(14) 0.0221(6) Uani 1 1 d .
C13 C 0.10590(15) 1.0720(3) 0.10140(16) 0.0293(6) Uani 1 1 d .
H13 H 0.1235 0.9935 0.1275 0.035 Uiso 1 1 calc R
C14 C 0.01793(15) 1.1066(3) 0.07998(16) 0.0327(7) Uani 1 1 d .
H14 H -0.0224 1.0505 0.0930 0.039 Uiso 1 1 calc R
C15 C -0.01120(15) 1.2219(3) 0.03997(15) 0.0279(6) Uani 1 1 d .
C16 C 0.05060(15) 1.3023(3) 0.02132(16) 0.0308(6) Uani 1 1 d .
H16 H 0.0327 1.3796 -0.0065 0.037 Uiso 1 1 calc R
C17 C 0.13813(15) 1.2711(3) 0.04282(15) 0.0275(6) Uani 1 1 d .
H17 H 0.1783 1.3278 0.0301 0.033 Uiso 1 1 calc R
N5 N 0.29728(11) 0.73461(19) 0.23998(12) 0.0199(5) Uani 1 1 d .
H5 H 0.3365 0.6815 0.2669 0.024 Uiso 1 1 calc .
C18 C -0.10684(16) 1.2563(3) 0.01649(18) 0.0381(7) Uani 1 1 d .
H18A H -0.1147 1.3399 -0.0093 0.057 Uiso 1 1 calc R
H18B H -0.1276 1.2559 0.0682 0.057 Uiso 1 1 calc R
H18C H -0.1391 1.1950 -0.0244 0.057 Uiso 1 1 calc R
C20 C 0.34844(16) 0.8858(3) 0.55615(16) 0.0317(6) Uani 1 1 d .
H20A H 0.3930 0.8464 0.6014 0.048 Uiso 1 1 calc R
H20B H 0.2922 0.8682 0.5657 0.048 Uiso 1 1 calc R
H20C H 0.3578 0.9765 0.5570 0.048 Uiso 1 1 calc R
C21 C 0.34270(17) 0.6573(3) 0.47483(17) 0.0334(7) Uani 1 1 d .
H21A H 0.3475 0.6078 0.4254 0.050 Uiso 1 1 calc R
H21B H 0.2869 0.6420 0.4861 0.050 Uiso 1 1 calc R
H21C H 0.3883 0.6331 0.5250 0.050 Uiso 1 1 calc R
C30 C 0.60430(17) 0.8601(3) 0.62987(16) 0.0338(7) Uani 1 1 d .
H30A H 0.6567 0.9099 0.6484 0.051 Uiso 1 1 calc R
H30B H 0.5888 0.8261 0.6800 0.051 Uiso 1 1 calc R
H30C H 0.5578 0.9132 0.5974 0.051 Uiso 1 1 calc R
C31 C 0.72193(16) 0.6763(3) 0.63329(17) 0.0387(7) Uani 1 1 d .
H31A H 0.7449 0.6085 0.6050 0.058 Uiso 1 1 calc R
H31B H 0.7112 0.6449 0.6864 0.058 Uiso 1 1 calc R
H31C H 0.7633 0.7451 0.6463 0.058 Uiso 1 1 calc R
N1 N 0.41497(11) 0.85318(19) 0.23142(11) 0.0185(4) Uani 1 1 d .
N2 N 0.39462(11) 1.05522(18) 0.15997(11) 0.0183(4) Uani 1 1 d .
N3 N 0.27002(11) 0.93399(19) 0.17318(12) 0.0195(4) Uani 1 1 d .
Na1 Na 0.52501(5) 0.75491(9) 0.35534(5) 0.0210(2) Uani 1 1 d .
O1 O 0.58912(9) 0.89467(17) 0.27020(10) 0.0231(4) Uani 1 1 d .
O2 O 0.56884(9) 1.07005(16) 0.18576(10) 0.0220(4) Uani 1 1 d .
O20 O 0.44507(10) 0.83982(16) 0.44741(10) 0.0272(4) Uani 1 1 d .
O30 O 0.64641(10) 0.79375(17) 0.48569(10) 0.0253(4) Uani 1 1 d .
S20 S 0.35284(4) 0.82299(7) 0.45266(4) 0.02532(17) Uani 1 1 d .
S30 S 0.62209(4) 0.73254(6) 0.56284(4) 0.02455(17) Uani 1 1 d .

loop_
_atom_site_aniso_label
_atom_site_aniso_U_11
_atom_site_aniso_U_22
_atom_site_aniso_U_33
_atom_site_aniso_U_23
_atom_site_aniso_U_13
_atom_site_aniso_U_12
C1 0.0174(11) 0.0224(15) 0.0174(11) -0.0037(10) 0.0043(9) -0.0017(10)
C2 0.0196(11) 0.0209(15) 0.0128(10) -0.0032(9) 0.0034(9) -0.0010(10)
C3 0.0164(11) 0.0237(16) 0.0150(11) -0.0011(10) 0.0033(9) -0.0010(10)
C4 0.0195(11) 0.0237(16) 0.0139(10) 0.0001(10) 0.0023(9) 0.0003(10)
C5 0.0178(11) 0.0254(16) 0.0153(11) 0.0026(10) 0.0025(9) -0.0020(10)
C6 0.0225(12) 0.0221(16) 0.0231(12) 0.0032(11) 0.0038(10) 0.0012(10)
C7 0.0286(13) 0.0250(17) 0.0269(13) 0.0021(11) 0.0045(10) -0.0074(11)
C8 0.0209(12) 0.0363(18) 0.0215(12) 0.0070(11) 0.0014(10) -0.0047(11)
C9 0.0196(12) 0.0317(18) 0.0319(13) 0.0042(12) 0.0079(10) 0.0007(11)
N6 0.0183(10) 0.0211(13) 0.0266(11) 0.0061(9) 0.0053(8) 0.0016(8)
C10 0.0222(12) 0.0254(16) 0.0280(13) 0.0015(11) 0.0074(10) -0.0021(11)
C11 0.0238(13) 0.045(2) 0.0359(15) 0.0059(13) 0.0052(11) -0.0109(12)
C12 0.0175(11) 0.0290(17) 0.0181(11) 0.0010(11) 0.0013(9) 0.0043(10)
C13 0.0215(12) 0.0336(18) 0.0306(14) 0.0093(12) 0.0027(10) 0.0030(11)
C14 0.0211(13) 0.045(2) 0.0311(14) 0.0072(13) 0.0052(11) 0.0006(12)
C15 0.0205(12) 0.0402(18) 0.0210(12) 0.0006(12) 0.0016(10) 0.0081(11)
C16 0.0265(13) 0.0359(18) 0.0279(13) 0.0049(12) 0.0033(11) 0.0108(12)
C17 0.0245(12) 0.0286(17) 0.0289(13) 0.0076(12) 0.0059(10) 0.0049(11)
N5 0.0152(9) 0.0215(13) 0.0219(10) 0.0038(9) 0.0027(8) 0.0003(8)
C18 0.0257(14) 0.055(2) 0.0307(14) 0.0010(14) 0.0026(11) 0.0094(13)
C20 0.0370(15) 0.0317(18) 0.0289(14) -0.0022(12) 0.0131(11) 0.0017(12)
C21 0.0396(15) 0.0319(19) 0.0338(15) -0.0011(13) 0.0186(12) -0.0030(12)
C30 0.0458(16) 0.0349(19) 0.0212(13) 0.0000(12) 0.0094(11) -0.0013(13)
C31 0.0326(14) 0.046(2) 0.0346(15) 0.0131(14) 0.0038(12) 0.0043(13)
N1 0.0162(9) 0.0206(13) 0.0178(9) 0.0008(8) 0.0027(7) -0.0019(8)
N2 0.0161(9) 0.0196(12) 0.0184(9) -0.0017(8) 0.0028(7) 0.0001(8)
N3 0.0159(9) 0.0208(13) 0.0207(10) 0.0022(9) 0.0028(8) 0.0008(8)
Na1 0.0193(4) 0.0242(6) 0.0184(5) 0.0002(4) 0.0031(4) 0.0012(4)
O1 0.0166(8) 0.0250(11) 0.0262(9) 0.0044(8) 0.0025(7) 0.0011(7)
O2 0.0174(8) 0.0238(11) 0.0247(9) 0.0010(7) 0.0049(6) -0.0024(7)
O20 0.0285(9) 0.0294(12) 0.0264(9) -0.0005(8) 0.0121(7) -0.0002(8)
O30 0.0278(9) 0.0302(11) 0.0184(8) -0.0008(7) 0.0065(7) 0.0012(8)
S20 0.0268(3) 0.0287(4) 0.0212(3) 0.0014(3) 0.0077(2) 0.0025(3)
S30 0.0253(3) 0.0259(4) 0.0213(3) 0.0005(3) 0.0040(2) -0.0002(3)

loop_
_atom_type_symbol
_atom_type_description
_atom_type_scat_dispersion_real
_atom_type_scat_dispersion_imag
_atom_type_scat_source
C C 0.0181 0.0091 'International Tables Vol C Tables 4.2.6.8 and 6.1.1.4'
H H 0.0000 0.0000 'International Tables Vol C Tables 4.2.6.8 and 6.1.1.4'
N N 0.0311 0.0180 'International Tables Vol C Tables 4.2.6.8 and 6.1.1.4'
O O 0.0492 0.0322 'International Tables Vol C Tables 4.2.6.8 and 6.1.1.4'
Na Na 0.1353 0.1239 'International Tables Vol C Tables 4.2.6.8 and 6.1.1.4'
S S 0.3331 0.5567 'International Tables Vol C Tables 4.2.6.8 and 6.1.1.4'

loop_
_geom_angle_atom_site_label_1
_geom_angle_atom_site_label_2
_geom_angle_atom_site_label_3
_geom_angle
_geom_angle_site_symmetry_1
_geom_angle_site_symmetry_3
_geom_angle_publ_flag
O1 C1 O2 127.5(2) . . y
O1 C1 C2 117.2(2) . . y
O2 C1 C2 115.32(19) . . y
N1 C2 N2 126.7(2) . . y
N1 C2 C1 116.37(19) . . y
N2 C2 C1 116.9(2) . . y
N3 C3 N5 120.52(19) . . y
N3 C3 N1 125.0(2) . . y
N5 C3 N1 114.5(2) . . y
N3 C4 N6 120.9(2) . . y
N3 C4 N2 125.8(2) . . y
N6 C4 N2 113.3(2) . . y
C10 C5 C6 119.5(2) . . y
C10 C5 N5 122.4(2) . . y
C6 C5 N5 118.1(2) . . y
C7 C6 C5 119.8(2) . . y
C6 C7 C8 121.5(3) . . y
C9 C8 C7 117.8(2) . . y
C9 C8 C11 120.7(2) . . y
C7 C8 C11 121.5(3) . . y
C8 C9 C10 121.6(2) . . y
C4 N6 C12 131.4(2) . . y
C5 C10 C9 119.7(2) . . y
C13 C12 C17 118.8(2) . . y
C13 C12 N6 125.0(2) . . y
C17 C12 N6 116.1(2) . . y
C12 C13 C14 119.6(2) . . y
C15 C14 C13 122.1(2) . . y
C16 C15 C14 117.3(2) . . y
C16 C15 C18 121.7(2) . . y
C14 C15 C18 121.0(2) . . y
C17 C16 C15 121.8(3) . . y
C16 C17 C12 120.4(2) . . y
C3 N5 C5 127.43(19) . . y
C2 N1 C3 114.33(19) . . y
C2 N1 Na1 112.82(13) . . y
C3 N1 Na1 127.24(15) . . y
C2 N2 C4 113.44(19) . . y
C2 N2 Na1 115.61(14) . 2_655 y
C4 N2 Na1 129.51(15) . 2_655 y
C4 N3 C3 114.73(19) . . y
O20 Na1 O1 119.92(7) . . y
O20 Na1 O2 94.41(6) . 2_645 y
O1 Na1 O2 131.10(6) . 2_645 y
O20 Na1 O30 81.08(6) . . y
O1 Na1 O30 91.14(6) . . y
O2 Na1 O30 130.39(7) 2_645 . y
O20 Na1 N1 87.40(6) . . y
O1 Na1 N1 67.28(6) . . y
O2 Na1 N1 82.03(6) 2_645 . y
O30 Na1 N1 146.07(7) . . y
O20 Na1 N2 138.73(7) . 2_645 y
O1 Na1 N2 98.91(6) . 2_645 y
O2 Na1 N2 66.32(6) 2_645 2_645 y
O30 Na1 N2 84.98(6) . 2_645 y
N1 Na1 N2 122.75(7) . 2_645 y
O20 Na1 S30 65.63(5) . . y
O1 Na1 S30 117.15(5) . . y
O2 Na1 S30 108.08(5) 2_645 . y
O30 Na1 S30 26.33(4) . . y
N1 Na1 S30 151.45(6) . . y
N2 Na1 S30 85.35(5) 2_645 . y
C1 O1 Na1 120.01(14) . . y
C1 O2 Na1 120.13(14) . 2_655 y
S20 O20 Na1 133.18(10) . . y
S30 O30 Na1 107.53(8) . . y
O20 S20 C21 105.35(11) . . y
O20 S20 C20 106.22(11) . . y
C21 S20 C20 98.57(13) . . y
O30 S30 C30 106.24(11) . . y
O30 S30 C31 105.99(11) . . y
C30 S30 C31 97.21(13) . . y
O30 S30 Na1 46.14(6) . . y
C30 S30 Na1 116.41(9) . . y
C31 S30 Na1 139.99(10) . . y

loop_
_geom_bond_atom_site_label_1
_geom_bond_atom_site_label_2
_geom_bond_distance
_geom_bond_site_symmetry_2
_geom_bond_publ_flag
C1 O1 1.242(3) . y
C1 O2 1.262(3) . y
C1 C2 1.541(3) . y
C2 N1 1.329(3) . y
C2 N2 1.335(3) . y
C3 N3 1.341(3) . y
C3 N5 1.341(3) . y
C3 N1 1.362(3) . y
C4 N3 1.331(3) . y
C4 N6 1.352(3) . y
C4 N2 1.367(3) . y
C5 C10 1.388(3) . y
C5 C6 1.389(3) . y
C5 N5 1.415(3) . y
C6 C7 1.388(3) . y
C7 C8 1.389(4) . y
C8 C9 1.384(4) . y
C8 C11 1.509(3) . y
C9 C10 1.390(3) . y
N6 C12 1.413(3) . y
C12 C13 1.380(3) . y
C12 C17 1.397(3) . y
C13 C14 1.395(3) . y
C14 C15 1.385(4) . y
C15 C16 1.381(4) . y
C15 C18 1.508(3) . y
C16 C17 1.379(3) . y
C20 S20 1.787(2) . y
C21 S20 1.784(3) . y
C30 S30 1.774(3) . y
C31 S30 1.785(2) . y
N1 Na1 2.4880(19) . y
N2 Na1 2.492(2) 2_655 y
Na1 O20 2.3433(18) . y
Na1 O1 2.3895(18) . y
Na1 O2 2.4243(18) 2_645 y
Na1 O30 2.4670(17) . y
Na1 N2 2.492(2) 2_645 y
Na1 S30 3.2626(10) . y
O2 Na1 2.4243(18) 2_655 y
O20 S20 1.4962(16) . y
O30 S30 1.5176(17) . y

loop_
_geom_torsion_atom_site_label_1
_geom_torsion_atom_site_label_2
_geom_torsion_atom_site_label_3
_geom_torsion_atom_site_label_4
_geom_torsion
_geom_torsion_site_symmetry_1
_geom_torsion_site_symmetry_4
_geom_torsion_publ_flag
O1 C1 C2 N1 -7.7(3) . . y
O2 C1 C2 N1 172.59(19) . . y
O1 C1 C2 N2 171.6(2) . . y
O2 C1 C2 N2 -8.2(3) . . y
C10 C5 C6 C7 1.7(3) . . y
N5 C5 C6 C7 179.9(2) . . y
C5 C6 C7 C8 1.4(4) . . y
C6 C7 C8 C9 -3.0(4) . . y
C6 C7 C8 C11 176.5(2) . . y
C7 C8 C9 C10 1.4(4) . . y
C11 C8 C9 C10 -178.0(2) . . y
N3 C4 N6 C12 6.2(4) . . y
N2 C4 N6 C12 -174.2(2) . . y
C6 C5 C10 C9 -3.2(3) . . y
N5 C5 C10 C9 178.7(2) . . y
C8 C9 C10 C5 1.6(4) . . y
C4 N6 C12 C13 -4.7(4) . . y
C4 N6 C12 C17 175.1(2) . . y
C17 C12 C13 C14 -1.2(4) . . y
N6 C12 C13 C14 178.6(2) . . y
C12 C13 C14 C15 0.8(4) . . y
C13 C14 C15 C16 0.3(4) . . y
C13 C14 C15 C18 179.2(2) . . y
C14 C15 C16 C17 -1.2(4) . . y
C18 C15 C16 C17 179.9(2) . . y
C15 C16 C17 C12 0.9(4) . . y
C13 C12 C17 C16 0.3(4) . . y
N6 C12 C17 C16 -179.4(2) . . y
N3 C3 N5 C5 1.0(3) . . y
N1 C3 N5 C5 -177.0(2) . . y
C10 C5 N5 C3 -41.8(3) . . y
C6 C5 N5 C3 140.1(2) . . y
N2 C2 N1 C3 -0.2(3) . . y
C1 C2 N1 C3 178.99(18) . . y
N2 C2 N1 Na1 -155.77(18) . . y
C1 C2 N1 Na1 23.4(2) . . y
N3 C3 N1 C2 -0.7(3) . . y
N5 C3 N1 C2 177.26(19) . . y
N3 C3 N1 Na1 150.69(17) . . y
N5 C3 N1 Na1 -31.3(3) . . y
N1 C2 N2 C4 0.6(3) . . y
C1 C2 N2 C4 -178.60(18) . . y
N1 C2 N2 Na1 168.19(17) . 2_655 y
C1 C2 N2 Na1 -11.0(2) . 2_655 y
N3 C4 N2 C2 -0.1(3) . . y
N6 C4 N2 C2 -179.70(19) . . y
N3 C4 N2 Na1 -165.62(17) . 2_655 y
N6 C4 N2 Na1 14.8(3) . 2_655 y
N6 C4 N3 C3 178.9(2) . . y
N2 C4 N3 C3 -0.6(3) . . y
N5 C3 N3 C4 -176.8(2) . . y
N1 C3 N3 C4 1.1(3) . . y
C2 N1 Na1 O20 102.58(15) . . y
C3 N1 Na1 O20 -49.20(19) . . y
C2 N1 Na1 O1 -21.49(14) . . y
C3 N1 Na1 O1 -173.3(2) . . y
C2 N1 Na1 O2 -162.59(15) . 2_645 y
C3 N1 Na1 O2 45.63(19) . 2_645 y
C2 N1 Na1 O30 32.8(2) . . y
C3 N1 Na1 O30 -118.99(19) . . y
C2 N1 Na1 N2 -107.50(15) . 2_645 y
C3 N1 Na1 N2 100.72(19) . 2_645 y
C2 N1 Na1 S30 83.92(18) . . y
C3 N1 Na1 S30 -67.9(2) . . y
O2 C1 O1 Na1 165.62(18) . . y
C2 C1 O1 Na1 -14.1(3) . . y
O20 Na1 O1 C1 -53.72(18) . . y
O2 Na1 O1 C1 74.59(19) 2_645 . y
O30 Na1 O1 C1 -134.07(17) . . y
N1 Na1 O1 C1 18.97(16) . . y
N2 Na1 O1 C1 140.84(17) 2_645 . y
S30 Na1 O1 C1 -129.84(16) . . y
O1 C1 O2 Na1 -155.17(19) . 2_655 y
C2 C1 O2 Na1 24.5(2) . 2_655 y
O1 Na1 O20 S20 121.18(13) . . y
O2 Na1 O20 S20 -22.44(14) 2_645 . y
O30 Na1 O20 S20 -152.67(14) . . y
N1 Na1 O20 S20 59.36(14) . . y
N2 Na1 O20 S20 -80.93(16) 2_645 . y
S30 Na1 O20 S20 -130.31(14) . . y
O20 Na1 O30 S30 51.37(9) . . y
O1 Na1 O30 S30 171.49(9) . . y
O2 Na1 O30 S30 -36.83(13) 2_645 . y
N1 Na1 O30 S30 122.98(12) . . y
N2 Na1 O30 S30 -89.66(10) 2_645 . y
Na1 O20 S20 C21 61.50(16) . . y
Na1 O20 S20 C20 165.43(14) . . y
Na1 O30 S30 C30 -111.25(11) . . y
Na1 O30 S30 C31 146.07(12) . . y
O20 Na1 S30 O30 -122.09(11) . . y
O1 Na1 S30 O30 -9.57(10) . . y
O2 Na1 S30 O30 151.29(11) 2_645 . y
N1 Na1 S30 O30 -101.54(15) . . y
N2 Na1 S30 O30 88.07(10) 2_645 . y
O20 Na1 S30 C30 -34.62(11) . . y
O1 Na1 S30 C30 77.90(12) . . y
O2 Na1 S30 C30 -121.24(11) 2_645 . y
O30 Na1 S30 C30 87.47(14) . . y
N1 Na1 S30 C30 -14.07(16) . . y
N2 Na1 S30 C30 175.54(11) 2_645 . y
O20 Na1 S30 C31 -178.67(16) . . y
O1 Na1 S30 C31 -66.15(17) . . y
O2 Na1 S30 C31 94.71(16) 2_645 . y
O30 Na1 S30 C31 -56.58(18) . . y
N1 Na1 S30 C31 -158.12(18) . . y
N2 Na1 S30 C31 31.49(16) 2_645 . y
